data_2312275
loop_
_publ_author_name
'Treece, Megan M.'
'Kelly, Jordan C.'
'Rosello, Kate E.'
'Craig, Andrew J.'
'Aitken, Jennifer A.'

_publ_section_title
;
 Accurate X-ray diffraction data required for proper evaluation of bond
 valence sums and global instability indexes: redetermination of the
 crystal structures of diamond-like Cu<sub>2</sub>CdSiS<sub>4</sub> and
 Cu<sub>2</sub>HgSnS<sub>4</sub> as a case study.
;
_journal_coeditor_code VX3001
_journal_issue 9
_journal_name_full 'Acta crystallographica. Section C, Structural chemistry'
_journal_paper_doi 10.1107/S2053229623006848
_journal_volume 79
_journal_year 2023
_chemical_absolute_configuration inapplicable
_chemical_formula_iupac 'Cu2 Cd Si S4'
_chemical_formula_moiety 'Cd Cu2 S4 Si'
_chemical_formula_sum 'Cd Cu2 S4 Si'
_chemical_formula_weight 395.81
_chemical_name_common 'Copper cadmium silicon sulfide'
_chemical_name_systematic 'Copper cadmium silicon sulfide'
_space_group_crystal_system orthorhombic
_space_group_IT_number 31
_space_group_name_Hall 'P 2ac -2'
_space_group_name_H-M_alt 'P m n 21'
_atom_sites_solution_primary direct
_audit_creation_method SHELXL-2018/3
_cell_angle_alpha 90
_cell_angle_beta 90
_cell_angle_gamma 90
_cell_formula_units_Z 2
_cell_length_a 7.60853(11)
_cell_length_b 6.48071(9)
_cell_length_c 6.24923(10)
_cell_measurement_reflns_used 5413
_cell_measurement_temperature 296
_cell_measurement_theta_max 32.755
_cell_measurement_theta_min 3.140
_cell_volume 308.141(8)
_computing_cell_refinement
;
SAINT (Bruker, 2018)
;
_computing_data_collection
;
SMART (Bruker, 2001)
;
_computing_data_reduction
;
SAINT (Bruker, 2018)
;
_computing_molecular_graphics
;
ShelXle (H\"ubschle <i>et al.</i>,  2011)
;
_computing_publication_material
;
SHELXL2018 (Sheldrick, 2015<i>b</i>)
;
_computing_structure_refinement
;
SHELXL2018 (Sheldrick, 2015<i>b</i>)
;
_computing_structure_solution
;
SHELXT2018 (Sheldrick, 2015<i>a</i>)
;
_diffrn_ambient_temperature 296
_diffrn_measured_fraction_theta_full 1.000
_diffrn_measured_fraction_theta_max 1.000
_diffrn_measurement_device_type 'Bruker SMART APEXII'
_diffrn_measurement_method '\f and \w Scans'
_diffrn_radiation_type MoK\a
_diffrn_radiation_wavelength 0.71073
_diffrn_reflns_av_R_equivalents 0.0326
_diffrn_reflns_av_unetI/netI 0.0252
_diffrn_reflns_limit_h_max 9
_diffrn_reflns_limit_h_min -9
_diffrn_reflns_limit_k_max 8
_diffrn_reflns_limit_k_min -8
_diffrn_reflns_limit_l_max 8
_diffrn_reflns_limit_l_min -8
_diffrn_reflns_number 3842
_diffrn_reflns_theta_full 25.242
_diffrn_reflns_theta_max 27.484
_diffrn_reflns_theta_min 3.143
_diffrn_source 'fine focus sealed tube X-ray source'
_exptl_absorpt_coefficient_mu 11.669
_exptl_absorpt_correction_T_max 0.7465
_exptl_absorpt_correction_T_min 0.3569
_exptl_absorpt_correction_type multi-scan
_exptl_absorpt_process_details
;
(SADABS; Sheldrick, 2002)
;
_exptl_crystal_colour green-yellow
_exptl_crystal_density_diffrn 4.266
_exptl_crystal_description polyhedra
_exptl_crystal_F_000 368
_exptl_crystal_size_max 0.250
_exptl_crystal_size_mid 0.135
_exptl_crystal_size_min 0.090
_refine_diff_density_max 1.330
_refine_diff_density_min -2.257
_refine_ls_abs_structure_details
;
Flack <i>x</i> determined using 305 quotients [(I+)-(I-)]/[(I+)+(I-)]
(Parsons <i>et al.</i>,  2013)
;
_refine_ls_abs_structure_Flack 0.006(10)
_refine_ls_extinction_coef 0.446(15)
_refine_ls_extinction_expression Fc^*^=kFc[1+0.001xFc^2^\l^3^/sin(2\q)]^-1/4^
_refine_ls_extinction_method
;
SHELXL2018 (Sheldrick, 2015<>i>b</i>)
;
_refine_ls_goodness_of_fit_ref 1.269
_refine_ls_hydrogen_treatment undef
_refine_ls_matrix_type full
_refine_ls_number_parameters 44
_refine_ls_number_reflns 723
_refine_ls_number_restraints 1
_refine_ls_restrained_S_all 1.268
_refine_ls_R_factor_all 0.0221
_refine_ls_R_factor_gt 0.0221
_refine_ls_shift/su_max 0.001
_refine_ls_shift/su_mean 0.000
_refine_ls_structure_factor_coef Fsqd
_refine_ls_weighting_details 'w=1/[\s^2^(Fo^2^)+(0.0249P)^2^+0.0278P] where P=(Fo^2^+2Fc^2^)/3'
_refine_ls_weighting_scheme calc
_refine_ls_wR_factor_gt 0.0470
_refine_ls_wR_factor_ref 0.0470
_reflns_number_gt 719
_reflns_number_total 723
_reflns_threshold_expression 'I > 2\s(I)'
_cod_data_source_file vx3001sup1.cif
_cod_data_source_block Cu2CdSiS4
_cod_database_code 2312275
_shelx_space_group_comment
;
The symmetry employed for this shelxl refinement is uniquely defined
by the following loop, which should always be used as a source of
symmetry information in preference to the above space-group names.
They are only intended as comments.
;
_shelx_estimated_absorpt_t_min 0.158
_shelx_estimated_absorpt_t_max 0.420

loop_
_space_group_symop_operation_xyz
'x, y, z'
'-x+1/2, -y, z+1/2'
'x+1/2, -y, z+1/2'
'-x, y, z'

loop_
_atom_site_type_symbol
_atom_site_label
_atom_site_fract_x
_atom_site_fract_y
_atom_site_fract_z
_atom_site_U_iso_or_equiv
_atom_site_adp_type
_atom_site_calc_flag
_atom_site_occupancy
_atom_site_disorder_assembly
_atom_site_disorder_group
Cd Cd1 0.000000 0.34757(5) 0.87283(5) 0.0154(2) Uani d 1 . .
Cu Cu1 0.24779(7) 0.17667(7) 0.36705(17) 0.0187(2) Uani d 1 . .
Si Si1 0.000000 0.68042(19) 0.3742(6) 0.0077(3) Uani d 1 . .
S S1 0.000000 0.3642(2) 0.4680(3) 0.0107(4) Uani d 1 . .
S S2 0.000000 0.7045(2) 0.0337(3) 0.0102(3) Uani d 1 . .
S S3 0.27593(17) 0.16155(17) 0.9983(2) 0.0100(3) Uani d 1 . .

loop_
_atom_site_aniso_label
_atom_site_aniso_U_11
_atom_site_aniso_U_22
_atom_site_aniso_U_33
_atom_site_aniso_U_12
_atom_site_aniso_U_13
_atom_site_aniso_U_23
Cd1 0.0156(3) 0.0145(3) 0.0162(3) 0.000 0.000 -0.0003(2)
Cu1 0.0194(3) 0.0180(3) 0.0188(4) -0.00103(18) -0.0009(3) -0.0003(3)
Si1 0.0083(7) 0.0059(6) 0.0090(9) 0.000 0.000 0.0002(7)
S1 0.0128(7) 0.0063(6) 0.0130(8) 0.000 0.000 0.0004(5)
S2 0.0113(6) 0.0110(7) 0.0084(7) 0.000 0.000 0.0013(6)
S3 0.0106(4) 0.0087(5) 0.0107(6) -0.0019(3) 0.0013(4) 0.0005(3)

loop_
_atom_type_symbol
_atom_type_description
_atom_type_scat_dispersion_real
_atom_type_scat_dispersion_imag
_atom_type_scat_source
Si Si 0.0817 0.0704 'International Tables Vol C Tables 4.2.6.8 and 6.1.1.4'
S S 0.1246 0.1234 'International Tables Vol C Tables 4.2.6.8 and 6.1.1.4'
Cu Cu 0.3201 1.2651 'International Tables Vol C Tables 4.2.6.8 and 6.1.1.4'
Cd Cd -0.8075 1.2024 'International Tables Vol C Tables 4.2.6.8 and 6.1.1.4'

loop_
_geom_angle_atom_site_label_1
_geom_angle_atom_site_label_2
_geom_angle_atom_site_label_3
_geom_angle_site_symmetry_1
_geom_angle_site_symmetry_3
_geom_angle
_geom_angle_publ_flag
S2 Cd1 S1 1_556 . 111.06(5) ?
S2 Cd1 S3 1_556 . 108.16(4) ?
S1 Cd1 S3 . . 109.15(4) ?
S2 Cd1 S3 1_556 4 108.16(4) ?
S1 Cd1 S3 . 4 109.15(4) ?
S3 Cd1 S3 . 4 111.17(5) ?
S2 Cu1 S3 2_565 1_554 112.65(7) ?
S2 Cu1 S1 2_565 . 112.05(6) ?
S3 Cu1 S1 1_554 . 111.49(7) ?
S2 Cu1 S3 2_565 2_554 102.54(8) ?
S3 Cu1 S3 1_554 2_554 108.38(6) ?
S1 Cu1 S3 . 2_554 109.27(6) ?
S1 Si1 S2 . . 110.15(15) ?
S1 Si1 S3 . 2_564 111.19(13) ?
S2 Si1 S3 . 2_564 109.10(11) ?
S1 Si1 S3 . 3_464 111.19(13) ?
S2 Si1 S3 . 3_464 109.10(11) ?
S3 Si1 S3 2_564 3_464 106.00(13) ?
Si1 S1 Cu1 . . 115.27(9) ?
Si1 S1 Cu1 . 4 115.27(9) ?
Cu1 S1 Cu1 . 4 108.02(7) ?
Si1 S1 Cd1 . . 108.39(12) ?
Cu1 S1 Cd1 . . 104.38(6) ?
Cu1 S1 Cd1 4 . 104.38(6) ?
Si1 S2 Cu1 . 3_464 118.23(8) ?
Si1 S2 Cu1 . 2_564 118.23(8) ?
Cu1 S2 Cu1 3_464 2_564 111.96(10) ?
Si1 S2 Cd1 . 1_554 109.30(7) ?
Cu1 S2 Cd1 3_464 1_554 97.22(7) ?
Cu1 S2 Cd1 2_564 1_554 97.22(7) ?
Si1 S3 Cu1 2_565 1_556 114.51(13) ?
Si1 S3 Cu1 2_565 2 112.49(11) ?
Cu1 S3 Cu1 1_556 2 112.34(6) ?
Si1 S3 Cd1 2_565 . 108.64(7) ?
Cu1 S3 Cd1 1_556 . 102.14(5) ?
Cu1 S3 Cd1 2 . 105.74(6) ?

loop_
_geom_bond_atom_site_label_1
_geom_bond_atom_site_label_2
_geom_bond_site_symmetry_2
_geom_bond_distance
_geom_bond_publ_flag
Cd1 S2 1_556 2.5223(18) ?
Cd1 S1 . 2.5320(18) ?
Cd1 S3 . 2.5448(13) ?
Cd1 S3 4 2.5448(13) ?
Cu1 S2 2_565 2.3152(13) ?
Cu1 S3 1_554 2.316(2) ?
Cu1 S1 . 2.3301(11) ?
Cu1 S3 2_554 2.3473(16) ?
Si1 S1 . 2.132(2) ?
Si1 S2 . 2.134(5) ?
Si1 S3 2_564 2.135(2) ?
Si1 S3 3_464 2.135(2) ?

_cod_database_fobs_code 2312275
